data_7130995
loop_
_publ_author_name
'\<Cern\'a, Michaela'
'Seed, John A.'
'Garrido Fernandez, Sara'
'Janicke, Michael T.'
'Scott, Brian L.'
'Whitehead, George F. S.'
'Gaunt, Andrew J.'
'Goodwin, Conrad A. P.'

_publ_section_title
;
 Isostructural \s-hydrocarbyl phospholide complexes of uranium, neptunium,
 and plutonium
;
_journal_name_full 'Chemical Communications'
_journal_paper_doi 10.1039/D2CC04803E
_journal_year 2022
_chemical_formula_moiety 'C30 H38 Ce K P2, C7 H8'
_chemical_formula_sum 'C37 H46 Ce K P2'
_chemical_formula_weight 731.90
_space_group_crystal_system orthorhombic
_space_group_IT_number 33
_space_group_name_Hall 'P 2c -2n'
_space_group_name_H-M_alt 'P n a 21'
_atom_sites_solution_hydrogens geom
_audit_creation_date 2022-07-25
_audit_creation_method
;
Olex2 1.5
(compiled 2022.04.07 svn.rca3783a0 for OlexSys, GUI svn.r6498)
;
_audit_update_record
;
2022-07-28 deposited with the CCDC.	2022-10-28 downloaded from the CCDC.
;
_cell_angle_alpha 90
_cell_angle_beta 90
_cell_angle_gamma 90
_cell_formula_units_Z 4
_cell_length_a 23.4368(2)
_cell_length_b 10.04890(10)
_cell_length_c 14.85740(10)
_cell_measurement_reflns_used 25897
_cell_measurement_temperature 99.99(10)
_cell_measurement_theta_max 75.5360
_cell_measurement_theta_min 2.9830
_cell_volume 3499.13(5)
_computing_cell_refinement 'CrysAlisPro 1.171.42.54a (Rigaku OD, 2022)'
_computing_data_collection 'CrysAlisPro 1.171.42.54a (Rigaku OD, 2022)'
_computing_data_reduction 'CrysAlisPro 1.171.42.54a (Rigaku OD, 2022)'
_computing_molecular_graphics 'Olex2 1.5 (Dolomanov et al., 2009)'
_computing_publication_material 'Olex2 1.5 (Dolomanov et al., 2009)'
_computing_structure_refinement 'SHELXL 2018/3 (Sheldrick, 2015)'
_computing_structure_solution 'SHELXT 2018/2 (Sheldrick, 2018)'
_diffrn_ambient_temperature 100.00(10)
_diffrn_detector_area_resol_mean 10.0000
_diffrn_measured_fraction_theta_full 1.000
_diffrn_measured_fraction_theta_max 0.989
_diffrn_measurement_details
;
List of Runs (angles in degrees, time in seconds):

  # Type    Start    End  Width  t~exp~   \w     \q     \k     \f   Frames
#--------------------------------------------------------------------------
  1  \w    -84.00 -57.00   0.50    1.00    --    5.00 -11.00-170.00   54
  2  \w    -64.00  18.00   0.50    1.00    --  -44.02 -11.00-170.00  164
  3  \w    -94.00 -62.00   0.50    2.00    -- -107.20  11.00   2.00   64
  4  \w    -53.00 -18.00   0.50    2.00    -- -107.20  11.00   2.00   70
  5  \w   -123.00 -97.00   0.50    2.00    -- -107.20  11.00   2.00   52
  6  \w    -26.00  44.00   0.50    1.00    --    5.00  57.00-180.00  140
  7  \w    -75.00  31.00   0.50    1.00    --  -44.02  57.00  60.00  212
  8  \w    -74.00  26.00   0.50    1.00    --  -44.02  57.00-180.00  200
  9  \w    -71.00 -46.00   0.50    1.00    --  -46.18 -11.00-170.00   50
 10  \w    -74.00 -23.00   0.50    2.00    -- -107.20  76.00 -30.00  102
 11  \w    -88.00 -19.00   0.50    2.00    -- -107.20  76.00  30.00  138
 12  \w   -125.00 -97.00   0.50    2.00    -- -107.20  72.00 160.86   56
 13  \w   -148.00 -18.00   0.50    2.00    -- -107.20  37.00 -30.00  260
 14  \w   -127.00-101.00   0.50    2.00    -- -107.20  76.00 -30.00   52
 15  \w    -72.00 -19.00   0.50    2.00    -- -107.20  76.00 120.00  106
 16  \w   -147.00 -77.00   0.50    2.00    -- -107.20  37.00 150.00  140
 17  \w    -43.00 -18.00   0.50    2.00    -- -107.20  37.00 150.00   50
 18  \w   -145.00 -19.00   0.50    2.00    -- -107.20  76.00 150.00  252
 19  \w   -140.00-114.00   0.50    2.00    -- -107.20  57.00 120.00   52
 20  \w    -44.00 -19.00   0.50    2.00    -- -107.20  76.00-150.00   50
 21  \w    -49.00 -19.00   0.50    2.00    -- -107.20  76.00-120.00   60
 22  \w   -145.00 -81.00   0.50    2.00    -- -107.20  76.00-150.00  128
 23  \w   -174.00-148.00   0.50    2.00    -- -107.20 -57.00 120.00   52
 24  \w   -102.00 -76.00   0.50    2.00    -- -107.20 -57.00 120.00   52
 25  \w    -68.00 -25.00   0.50    2.00    -- -107.20  57.00 120.00   86
 26  \w    -53.00 -22.00   0.50    2.00    -- -107.20  72.00 160.86   62
 27  \w   -133.00-108.00   0.50    2.00    -- -107.20  57.00-180.00   50
 28  \w   -117.00 -92.00   0.50    2.00    -- -107.20  76.00  90.00   50
 29  \w   -193.00-127.00   0.50    2.00    -- -107.20 -11.00-170.00  132
;
_diffrn_measurement_device 'four-circle diffractometer'
_diffrn_measurement_device_type 'XtaLAB AFC11 (RINC): Kappa single'
_diffrn_measurement_method '\w scans'
_diffrn_radiation_type CuK\a
_diffrn_radiation_wavelength 1.54184
_diffrn_reflns_av_R_equivalents 0.0504
_diffrn_reflns_av_unetI/netI 0.0239
_diffrn_reflns_Laue_measured_fraction_full 1.000
_diffrn_reflns_Laue_measured_fraction_max 0.989
_diffrn_reflns_limit_h_max 28
_diffrn_reflns_limit_h_min -29
_diffrn_reflns_limit_k_max 11
_diffrn_reflns_limit_k_min -12
_diffrn_reflns_limit_l_max 15
_diffrn_reflns_limit_l_min -17
_diffrn_reflns_number 32686
_diffrn_reflns_point_group_measured_fraction_full 0.799
_diffrn_reflns_point_group_measured_fraction_max 0.774
_diffrn_reflns_theta_full 67.684
_diffrn_reflns_theta_max 75.806
_diffrn_reflns_theta_min 3.772
_exptl_absorpt_coefficient_mu 12.142
_exptl_absorpt_correction_T_max 1.00000
_exptl_absorpt_correction_T_min 0.06135
_exptl_absorpt_correction_type multi-scan
_exptl_absorpt_process_details
;
CrysAlisPro 1.171.42.54a (Rigaku Oxford Diffraction, 2022)
Empirical absorption correction using spherical harmonics,
implemented in SCALE3 ABSPACK scaling algorithm.
;
_exptl_crystal_colour 'clear orange'
_exptl_crystal_colour_lustre clear
_exptl_crystal_colour_primary orange
_exptl_crystal_density_diffrn 1.389
_exptl_crystal_description block
_exptl_crystal_F_000 1500
_exptl_crystal_preparation 'By MC.'
_exptl_crystal_recrystallization_method 'From toluene.'
_exptl_crystal_size_max 0.25
_exptl_crystal_size_mid 0.168
_exptl_crystal_size_min 0.13
_refine_diff_density_max 2.036
_refine_diff_density_min -1.411
_refine_diff_density_rms 0.157
_refine_ls_abs_structure_details
;
 Refined as an inversion twin.
;
_refine_ls_abs_structure_Flack 0.282(9)
_refine_ls_extinction_method none
_refine_ls_goodness_of_fit_ref 1.174
_refine_ls_hydrogen_treatment constr
_refine_ls_matrix_type full
_refine_ls_number_parameters 397
_refine_ls_number_reflns 5642
_refine_ls_number_restraints 321
_refine_ls_restrained_S_all 1.145
_refine_ls_R_factor_all 0.0432
_refine_ls_R_factor_gt 0.0429
_refine_ls_shift/su_max 0.000
_refine_ls_shift/su_mean 0.000
_refine_ls_structure_factor_coef Fsqd
_refine_ls_weighting_details 'w=1/[\s^2^(Fo^2^)+(0.1147P)^2^+2.7710P] where P=(Fo^2^+2Fc^2^)/3'
_refine_ls_weighting_scheme calc
_refine_ls_wR_factor_gt 0.1509
_refine_ls_wR_factor_ref 0.1511
_reflns_Friedel_coverage 0.505
_reflns_Friedel_fraction_full 0.580
_reflns_Friedel_fraction_max 0.541
_reflns_number_gt 5580
_reflns_number_total 5642
_reflns_threshold_expression 'I > 2\s(I)'
_twin_special_details
;
Component 2 rotated by 179.8778\% 
around [0.01 0.06 1.00] (reciprocal) or [0.00 0.14 0.99] (direct)
;
_cod_data_source_file d2cc04803e2.cif
_cod_data_source_block rcapg3
_cod_database_code 7130995
_manchester_internal_validation_user GFSW
_shelx_shelxl_version_number 2018/3
_shelx_space_group_comment
;
The symmetry employed for this shelxl refinement is uniquely defined
by the following loop, which should always be used as a source of
symmetry information in preference to the above space-group names.
They are only intended as comments.
;
_shelx_estimated_absorpt_t_max 0.301
_shelx_estimated_absorpt_t_min 0.151
_olex2_refinement_description
;
1. Twinned data refinement
 Scales: 0.71827
 0.28173
2. Restrained distances
 C31A-C32A
 1.54 with sigma of 0.02
 C31B-C32B
 1.54 with sigma of 0.02
 C17-C18
 1.43 with sigma of 0.02
 C24-C25
 1.54 with sigma of 0.02
 C37A-C31A \\sim C31A-C33A
 with sigma of 0.02
 C37B-C31B \\sim C31B-C33B
 with sigma of 0.02
 C23-C17 \\sim C17-C19
 with sigma of 0.02
 C30-C24 \\sim C24-C26
 with sigma of 0.02
3. Uiso/Uaniso restraints and constraints
C31A \\sim C32A \\sim C37A \\sim C36A \\sim C35A \\sim C34A \\sim C33A \\sim
C31B \\sim C32B \\sim C37B \\sim C36B \\sim C35B \\sim C34B \\sim C33B: within
2A with sigma of 0.02 and sigma for terminal atoms of 0.02 within 2A
4. Rigid body (RIGU) restrains
 C31A, C32A, C37A, C36A, C35A, C34A, C33A, C31B, C32B, C37B, C36B, C35B, C34B,
 C33B
 with sigma for 1-2 distances of 0.002 and sigma for 1-3 distances of 0.002
5. Others
 Sof(C31B)=Sof(H31D)=Sof(H31E)=Sof(H31F)=Sof(C32B)=Sof(C37B)=Sof(H37B)=
 Sof(C36B)=Sof(H36B)=Sof(C35B)=Sof(H35B)=Sof(C34B)=Sof(H34B)=Sof(C33B)=
 Sof(H33B)=1-FVAR(1)
 Sof(C31A)=Sof(H31A)=Sof(H31B)=Sof(H31C)=Sof(C32A)=Sof(C37A)=Sof(H37A)=
 Sof(C36A)=Sof(H36A)=Sof(C35A)=Sof(H35A)=Sof(C34A)=Sof(H34A)=Sof(C33A)=
 Sof(H33A)=FVAR(1)
6.a Secondary CH2 refined with riding coordinates:
 C17(H17A,H17B), C24(H24A,H24B)
6.b Aromatic/amide H refined with riding coordinates:
 C19(H19), C20(H20), C21(H21), C22(H22), C23(H23), C30(H30), C29(H29),
 C28(H28), C27(H27), C26(H26), C37A(H37A), C36A(H36A), C35A(H35A), C34A(H34A),
 C33A(H33A), C37B(H37B), C36B(H36B), C35B(H35B), C34B(H34B), C33B(H33B)
6.c Fitted hexagon refined as free rotating group:
 C18(C19,C20,C21,C22,C23), C25(C30,C29,C28,C27,C26), C32A(C37A,C36A,C35A,C34A,
 C33A), C32B(C37B,C36B,C35B,C34B,C33B)
6.d Idealised Me refined as rotating group:
 C5(H5A,H5B,H5C), C6(H6A,H6B,H6C), C7(H7A,H7B,H7C), C8(H8A,H8B,H8C), C13(H13A,
 H13B,H13C), C14(H14A,H14B,H14C), C15(H15A,H15B,H15C), C16(H16A,H16B,H16C),
 C31A(H31A,H31B,H31C), C31B(H31D,H31E,H31F)
;
_olex2_exptl_crystal_mounting_method 'From fomblin on a microscope slide, on to a micromount.'
_olex2_submission_special_instructions 'No special instructions were received'
_oxdiff_exptl_absorpt_empirical_details
;
Empirical correction (ABSPACK) includes:
- Absorption correction using spherical harmonics
- Frame scaling
;

loop_
_space_group_symop_operation_xyz
'x, y, z'
'-x, -y, z+1/2'
'x+1/2, -y+1/2, z'
'-x+1/2, y+1/2, z+1/2'

loop_
_atom_site_label
_atom_site_type_symbol
_atom_site_fract_x
_atom_site_fract_y
_atom_site_fract_z
_atom_site_U_iso_or_equiv
_atom_site_adp_type
_atom_site_occupancy
_atom_site_site_symmetry_order
_atom_site_calc_flag
_atom_site_refinement_flags_posn
_atom_site_refinement_flags_adp
_atom_site_refinement_flags_occupancy
_atom_site_disorder_assembly
_atom_site_disorder_group
Ce1 Ce 0.39954(2) 0.68427(3) 0.49329(7) 0.01486(17) Uani 1 1 d . . . . .
K1 K 0.22090(6) 0.53100(15) 0.49768(15) 0.0300(3) Uani 1 1 d . . . . .
P1 P 0.52239(6) 0.76311(14) 0.49054(19) 0.0230(4) Uani 1 1 d . . . . .
P2 P 0.35111(8) 0.40719(16) 0.47463(17) 0.0294(6) Uani 1 1 d . . . . .
C1 C 0.4846(3) 0.8418(9) 0.4037(6) 0.0202(16) Uani 1 1 d . . . . .
C2 C 0.4476(4) 0.9424(8) 0.4364(6) 0.0197(16) Uani 1 1 d . . . . .
C3 C 0.4481(4) 0.9504(7) 0.5330(6) 0.0196(17) Uani 1 1 d . . . . .
C4 C 0.4854(3) 0.8574(8) 0.5720(6) 0.0201(15) Uani 1 1 d . . . . .
C5 C 0.4935(5) 0.8142(8) 0.3045(8) 0.031(2) Uani 1 1 d . . . . .
H5A H 0.457043 0.789834 0.276846 0.047 Uiso 1 1 calc R U . . .
H5B H 0.520706 0.740889 0.297366 0.047 Uiso 1 1 calc R U . . .
H5C H 0.508624 0.894160 0.275179 0.047 Uiso 1 1 calc R U . . .
C6 C 0.4172(4) 1.0422(8) 0.3779(7) 0.028(2) Uani 1 1 d . . . . .
H6A H 0.379655 1.061756 0.403623 0.042 Uiso 1 1 calc R U . . .
H6B H 0.412577 1.005602 0.317236 0.042 Uiso 1 1 calc R U . . .
H6C H 0.439743 1.124307 0.374852 0.042 Uiso 1 1 calc R U . . .
C7 C 0.4158(5) 1.0552(9) 0.5826(8) 0.030(2) Uani 1 1 d . . . . .
H7A H 0.415989 1.034825 0.647095 0.045 Uiso 1 1 calc R U . . .
H7B H 0.376364 1.057673 0.560746 0.045 Uiso 1 1 calc R U . . .
H7C H 0.433820 1.141946 0.572519 0.045 Uiso 1 1 calc R U . . .
C8 C 0.4963(5) 0.8456(11) 0.6701(7) 0.033(2) Uani 1 1 d . . . . .
H8A H 0.514796 0.760223 0.682679 0.049 Uiso 1 1 calc R U . . .
H8B H 0.460010 0.850514 0.702780 0.049 Uiso 1 1 calc R U . . .
H8C H 0.521197 0.918450 0.689558 0.049 Uiso 1 1 calc R U . . .
C9 C 0.4003(4) 0.4169(11) 0.5648(9) 0.032(3) Uani 1 1 d . . . . .
C10 C 0.4561(4) 0.4358(8) 0.5361(7) 0.0251(19) Uani 1 1 d . . . . .
C11 C 0.4599(4) 0.4438(8) 0.4397(7) 0.0253(19) Uani 1 1 d . . . . .
C12 C 0.4064(4) 0.4339(10) 0.3979(8) 0.026(2) Uani 1 1 d . . . . .
C13 C 0.3840(5) 0.3850(10) 0.6608(8) 0.041(2) Uani 1 1 d . . . . .
H13A H 0.342596 0.372812 0.664762 0.061 Uiso 1 1 calc R U . . .
H13B H 0.395622 0.458361 0.700224 0.061 Uiso 1 1 calc R U . . .
H13C H 0.403226 0.303009 0.679785 0.061 Uiso 1 1 calc R U . . .
C14 C 0.5065(5) 0.4341(10) 0.5979(8) 0.037(2) Uani 1 1 d . . . . .
H14A H 0.499680 0.495201 0.648223 0.055 Uiso 1 1 calc R U . . .
H14B H 0.540593 0.462215 0.564922 0.055 Uiso 1 1 calc R U . . .
H14C H 0.512092 0.343789 0.621181 0.055 Uiso 1 1 calc R U . . .
C15 C 0.5146(5) 0.4483(10) 0.3878(8) 0.036(2) Uani 1 1 d . . . . .
H15A H 0.542987 0.499264 0.421733 0.054 Uiso 1 1 calc R U . . .
H15B H 0.507935 0.491097 0.329460 0.054 Uiso 1 1 calc R U . . .
H15C H 0.528561 0.357507 0.378240 0.054 Uiso 1 1 calc R U . . .
C16 C 0.4001(4) 0.4354(13) 0.2956(9) 0.041(3) Uani 1 1 d . . . . .
H16A H 0.410453 0.523520 0.272503 0.061 Uiso 1 1 calc R U . . .
H16B H 0.360511 0.415401 0.279417 0.061 Uiso 1 1 calc R U . . .
H16C H 0.425401 0.368207 0.269156 0.061 Uiso 1 1 calc R U . . .
C17 C 0.3317(4) 0.7609(9) 0.3632(7) 0.034(2) Uani 1 1 d D . . . .
H17A H 0.331237 0.859299 0.366505 0.041 Uiso 1 1 calc R U . . .
H17B H 0.352110 0.738448 0.306857 0.041 Uiso 1 1 calc R U . . .
C18 C 0.27138(18) 0.7215(6) 0.3472(4) 0.0313(19) Uani 1 1 d DG . . . .
C19 C 0.2278(2) 0.7995(5) 0.3824(4) 0.033(2) Uani 1 1 d DG . . . .
H19 H 0.236663 0.879345 0.413717 0.040 Uiso 1 1 calc R U . . .
C20 C 0.1713(2) 0.7609(6) 0.3718(5) 0.040(2) Uani 1 1 d G . . . .
H20 H 0.141476 0.814210 0.395875 0.048 Uiso 1 1 calc R U . . .
C21 C 0.15829(18) 0.6441(7) 0.3260(5) 0.041(2) Uani 1 1 d G . . . .
H21 H 0.119647 0.617659 0.318759 0.050 Uiso 1 1 calc R U . . .
C22 C 0.2019(2) 0.5660(6) 0.2908(4) 0.037(2) Uani 1 1 d G . . . .
H22 H 0.193006 0.486240 0.259486 0.045 Uiso 1 1 calc R U . . .
C23 C 0.2584(2) 0.6047(6) 0.3014(4) 0.0321(19) Uani 1 1 d DG . . . .
H23 H 0.288194 0.551372 0.277327 0.039 Uiso 1 1 calc R U . . .
C24 C 0.3543(3) 0.7348(8) 0.6517(7) 0.0297(19) Uani 1 1 d D . . . .
H24A H 0.373044 0.677491 0.697173 0.036 Uiso 1 1 calc R U . . .
H24B H 0.362617 0.828451 0.667745 0.036 Uiso 1 1 calc R U . . .
C25 C 0.29051(18) 0.7130(5) 0.6569(4) 0.0276(18) Uani 1 1 d DG . . . .
C30 C 0.2537(3) 0.8009(5) 0.6140(4) 0.035(2) Uani 1 1 d DG . . . .
H30 H 0.268574 0.874310 0.581240 0.043 Uiso 1 1 calc R U . . .
C29 C 0.1950(2) 0.7813(6) 0.6189(5) 0.044(2) Uani 1 1 d G . . . .
H29 H 0.169874 0.841366 0.589498 0.052 Uiso 1 1 calc R U . . .
C28 C 0.17325(18) 0.6739(7) 0.6667(6) 0.053(3) Uani 1 1 d G . . . .
H28 H 0.133181 0.660528 0.670089 0.064 Uiso 1 1 calc R U . . .
C27 C 0.2101(2) 0.5861(6) 0.7097(5) 0.038(2) Uani 1 1 d G . . . .
H27 H 0.195187 0.512633 0.742422 0.045 Uiso 1 1 calc R U . . .
C26 C 0.2687(2) 0.6056(5) 0.7048(4) 0.0299(18) Uani 1 1 d DG . . . .
H26 H 0.293887 0.545574 0.734165 0.036 Uiso 1 1 calc R U . . .
C31A C 0.0654(6) 0.3662(13) 0.4479(11) 0.042(3) Uani 0.661(12) 1 d D U P A 1
H31A H 0.056874 0.446816 0.482476 0.063 Uiso 0.661(12) 1 calc R U P A 1
H31B H 0.034295 0.301916 0.455481 0.063 Uiso 0.661(12) 1 calc R U P A 1
H31C H 0.069251 0.388889 0.384059 0.063 Uiso 0.661(12) 1 calc R U P A 1
C32A C 0.1204(3) 0.3059(8) 0.4813(6) 0.031(2) Uani 0.661(12) 1 d DG U P A 1
C37A C 0.1322(4) 0.3051(9) 0.5730(6) 0.033(3) Uani 0.661(12) 1 d DG U P A 1
H37A H 0.105528 0.341514 0.614361 0.040 Uiso 0.661(12) 1 calc R U P A 1
C36A C 0.1831(4) 0.2510(10) 0.6042(6) 0.040(3) Uani 0.661(12) 1 d G U P A 1
H36A H 0.191177 0.250418 0.666849 0.047 Uiso 0.661(12) 1 calc R U P A 1
C35A C 0.2221(3) 0.1977(9) 0.5437(8) 0.041(3) Uani 0.661(12) 1 d G U P A 1
H35A H 0.256914 0.160719 0.565008 0.049 Uiso 0.661(12) 1 calc R U P A 1
C34A C 0.2103(4) 0.1985(8) 0.4520(8) 0.041(3) Uani 0.661(12) 1 d G U P A 1
H34A H 0.237002 0.162115 0.410678 0.049 Uiso 0.661(12) 1 calc R U P A 1
C33A C 0.1594(4) 0.2526(9) 0.4208(6) 0.035(3) Uani 0.661(12) 1 d DG U P A 1
H33A H 0.151352 0.253211 0.358188 0.042 Uiso 0.661(12) 1 calc R U P A 1
C31B C 0.2386(11) 0.144(2) 0.5314(18) 0.042(5) Uani 0.339(12) 1 d D U P A 2
H31D H 0.263821 0.186788 0.575202 0.063 Uiso 0.339(12) 1 calc R U P A 2
H31E H 0.259333 0.129907 0.474843 0.063 Uiso 0.339(12) 1 calc R U P A 2
H31F H 0.226126 0.057348 0.555154 0.063 Uiso 0.339(12) 1 calc R U P A 2
C32B C 0.1869(6) 0.2313(16) 0.5144(11) 0.035(3) Uani 0.339(12) 1 d DG U P A 2
C37B C 0.1694(8) 0.2559(19) 0.4266(10) 0.036(4) Uani 0.339(12) 1 d DG U P A 2
H37B H 0.189843 0.218222 0.377589 0.043 Uiso 0.339(12) 1 calc R U P A 2
C36B C 0.1220(8) 0.3357(19) 0.4104(12) 0.039(4) Uani 0.339(12) 1 d G U P A 2
H36B H 0.110121 0.352500 0.350342 0.047 Uiso 0.339(12) 1 calc R U P A 2
C35B C 0.0921(6) 0.3908(16) 0.4820(15) 0.035(4) Uani 0.339(12) 1 d G U P A 2
H35B H 0.059781 0.445352 0.470987 0.043 Uiso 0.339(12) 1 calc R U P A 2
C34B C 0.1096(7) 0.3662(18) 0.5699(13) 0.036(4) Uani 0.339(12) 1 d G U P A 2
H34B H 0.089161 0.403927 0.618880 0.043 Uiso 0.339(12) 1 calc R U P A 2
C33B C 0.1570(8) 0.2865(19) 0.5861(10) 0.032(4) Uani 0.339(12) 1 d DG U P A 2
H33B H 0.168882 0.269650 0.646129 0.039 Uiso 0.339(12) 1 calc R U P A 2

loop_
_atom_site_aniso_label
_atom_site_aniso_U_11
_atom_site_aniso_U_22
_atom_site_aniso_U_33
_atom_site_aniso_U_23
_atom_site_aniso_U_13
_atom_site_aniso_U_12
Ce1 0.0128(2) 0.0099(2) 0.0219(3) -0.0009(2) -0.00046(18) -0.00054(8)
K1 0.0241(6) 0.0366(7) 0.0292(9) -0.0027(9) 0.0029(9) -0.0128(5)
P1 0.0133(6) 0.0186(7) 0.0370(10) -0.0004(10) -0.0012(10) 0.0017(5)
P2 0.0253(8) 0.0141(7) 0.0489(17) -0.0053(8) 0.0030(9) -0.0050(6)
C1 0.014(3) 0.021(3) 0.026(4) 0.004(3) -0.002(3) -0.004(3)
C2 0.017(4) 0.016(3) 0.026(4) 0.006(3) 0.006(3) -0.006(3)
C3 0.021(4) 0.009(3) 0.029(4) 0.000(3) 0.004(3) -0.001(3)
C4 0.015(3) 0.017(4) 0.029(4) -0.007(3) -0.008(3) -0.001(3)
C5 0.028(5) 0.037(5) 0.028(6) -0.001(3) 0.005(4) 0.000(3)
C6 0.025(4) 0.020(4) 0.040(5) 0.013(3) 0.000(4) 0.001(3)
C7 0.035(5) 0.017(4) 0.038(5) 0.001(3) 0.008(5) -0.001(3)
C8 0.037(5) 0.030(4) 0.031(5) -0.001(4) -0.006(4) -0.002(4)
C9 0.046(7) 0.020(5) 0.031(6) 0.001(4) 0.003(3) 0.006(3)
C10 0.026(4) 0.015(3) 0.034(5) -0.002(3) -0.004(4) 0.003(3)
C11 0.028(4) 0.017(4) 0.031(5) -0.007(3) -0.001(4) 0.016(3)
C12 0.029(4) 0.019(4) 0.029(5) -0.007(4) -0.004(4) 0.009(3)
C13 0.060(6) 0.025(4) 0.038(6) 0.009(4) 0.015(5) 0.012(4)
C14 0.044(6) 0.027(4) 0.040(6) 0.006(4) -0.017(5) 0.016(4)
C15 0.029(4) 0.035(5) 0.044(6) -0.003(4) 0.006(4) 0.010(4)
C16 0.043(6) 0.049(6) 0.031(6) -0.016(5) -0.007(4) 0.018(4)
C17 0.024(4) 0.041(5) 0.038(5) 0.017(4) -0.016(4) -0.010(3)
C18 0.027(4) 0.036(4) 0.031(5) 0.008(4) -0.010(4) 0.000(4)
C19 0.034(5) 0.036(4) 0.031(5) 0.004(3) -0.009(4) 0.006(3)
C20 0.025(5) 0.059(6) 0.037(5) 0.007(5) 0.004(4) 0.015(4)
C21 0.019(4) 0.076(7) 0.029(5) 0.007(5) -0.005(4) 0.002(5)
C22 0.027(4) 0.052(5) 0.033(5) -0.002(4) -0.011(4) -0.012(4)
C23 0.021(4) 0.041(5) 0.035(5) 0.000(4) 0.001(4) 0.002(3)
C24 0.026(4) 0.025(4) 0.038(5) -0.008(3) 0.011(3) -0.007(3)
C25 0.031(4) 0.026(3) 0.027(5) -0.008(3) 0.012(4) 0.001(3)
C30 0.042(5) 0.033(4) 0.031(5) -0.007(3) 0.009(5) 0.001(4)
C29 0.037(5) 0.053(6) 0.040(6) -0.008(5) 0.001(4) 0.019(5)
C28 0.029(6) 0.073(8) 0.057(8) -0.020(6) 0.010(6) 0.000(4)
C27 0.034(5) 0.040(5) 0.039(6) -0.003(4) 0.015(4) -0.008(4)
C26 0.029(4) 0.029(4) 0.031(5) -0.004(3) 0.011(3) -0.003(3)
C31A 0.037(5) 0.024(6) 0.065(8) -0.001(6) -0.007(5) 0.002(4)
C32A 0.029(4) 0.014(4) 0.048(5) -0.003(4) -0.001(4) -0.004(3)
C37A 0.030(5) 0.023(6) 0.047(5) 0.004(4) 0.005(4) -0.006(4)
C36A 0.036(6) 0.032(6) 0.051(6) 0.008(5) -0.001(5) -0.006(4)
C35A 0.031(6) 0.030(6) 0.061(6) 0.007(5) 0.000(5) -0.002(4)
C34A 0.036(5) 0.026(5) 0.060(6) -0.005(5) 0.002(5) 0.000(4)
C33A 0.036(5) 0.021(6) 0.047(5) -0.006(4) 0.000(4) -0.006(4)
C31B 0.037(9) 0.021(9) 0.068(11) 0.001(9) 0.002(8) 0.002(7)
C32B 0.031(7) 0.020(6) 0.054(6) 0.002(5) 0.004(5) -0.003(5)
C37B 0.037(8) 0.020(8) 0.051(6) -0.005(7) 0.000(6) -0.009(6)
C36B 0.035(8) 0.030(8) 0.053(7) 0.000(7) -0.001(7) -0.008(6)
C35B 0.027(7) 0.023(7) 0.056(8) 0.007(7) 0.003(7) -0.007(6)
C34B 0.034(8) 0.021(9) 0.053(7) 0.007(8) 0.008(7) 0.000(6)
C33B 0.027(8) 0.018(7) 0.051(7) 0.006(6) 0.005(7) -0.007(6)

loop_
_atom_type_symbol
_atom_type_description
_atom_type_scat_dispersion_real
_atom_type_scat_dispersion_imag
_atom_type_scat_source
C C 0.0181 0.0091 'International Tables Vol C Tables 4.2.6.8 and 6.1.1.4'
H H 0.0000 0.0000 'International Tables Vol C Tables 4.2.6.8 and 6.1.1.4'
Ce Ce -1.8482 9.6596 'International Tables Vol C Tables 4.2.6.8 and 6.1.1.4'
K K 0.3868 1.0657 'International Tables Vol C Tables 4.2.6.8 and 6.1.1.4'
P P 0.2955 0.4335 'International Tables Vol C Tables 4.2.6.8 and 6.1.1.4'

loop_
_exptl_crystal_face_index_h
_exptl_crystal_face_index_k
_exptl_crystal_face_index_l
_exptl_crystal_face_perp_dist
-8 5 -4 0.0972
-7 5 5 0.1375
1 1 10 0.1406
8 -4 5 0.1508
7 -5 -5 0.1155
-12 -4 0 0.0650
12 4 0 0.0577
-8 -2 8 0.1202
0 -1 -10 0.1632
-10 -4 -5 0.1175
-2 -6 -4 0.1039
-2 -6 4 0.1220
2 6 -3 0.0944
-14 2 -4 0.0896
-11 2 5 0.1234
13 -1 -5 0.1136
-8 -6 -2 0.0839
-8 -5 3 0.0996
-5 -3 8 0.1230

loop_
_geom_angle_atom_site_label_1
_geom_angle_atom_site_label_2
_geom_angle_atom_site_label_3
_geom_angle
_geom_angle_site_symmetry_1
_geom_angle_site_symmetry_3
_geom_angle_publ_flag
P1 Ce1 P2 127.29(5) . . ?
C1 Ce1 P1 34.77(17) . . ?
C1 Ce1 P2 136.59(19) . . ?
C1 Ce1 C2 28.1(2) . . ?
C1 Ce1 C3 47.8(3) . . ?
C1 Ce1 C4 51.4(2) . . ?
C1 Ce1 C9 132.7(2) . . ?
C1 Ce1 C10 105.0(3) . . ?
C1 Ce1 C11 89.6(3) . . ?
C1 Ce1 C12 102.3(3) . . ?
C2 Ce1 P1 52.78(17) . . ?
C2 Ce1 P2 158.1(2) . . ?
C2 Ce1 C3 28.1(2) . . ?
C3 Ce1 P1 52.65(17) . . ?
C3 Ce1 P2 173.74(19) . . ?
C4 Ce1 P1 34.83(17) . . ?
C4 Ce1 P2 148.15(17) . . ?
C4 Ce1 C2 47.5(3) . . ?
C4 Ce1 C3 27.6(2) . . ?
C4 Ce1 C11 105.7(3) . . ?
C9 Ce1 P1 104.21(18) . . ?
C9 Ce1 P2 34.8(2) . . ?
C9 Ce1 C2 156.9(3) . . ?
C9 Ce1 C3 139.7(3) . . ?
C9 Ce1 C4 113.8(3) . . ?
C9 Ce1 C10 27.8(3) . . ?
C9 Ce1 C11 47.6(3) . . ?
C9 Ce1 C12 51.0(3) . . ?
C10 Ce1 P1 77.92(19) . . ?
C10 Ce1 P2 52.94(19) . . ?
C10 Ce1 C2 130.2(2) . . ?
C10 Ce1 C3 123.9(3) . . ?
C10 Ce1 C4 96.4(3) . . ?
C10 Ce1 C11 28.6(2) . . ?
C11 Ce1 P1 75.4(2) . . ?
C11 Ce1 P2 52.5(2) . . ?
C11 Ce1 C2 117.8(3) . . ?
C11 Ce1 C3 128.1(3) . . ?
C12 Ce1 P1 99.80(19) . . ?
C12 Ce1 P2 34.3(2) . . ?
C12 Ce1 C2 127.1(3) . . ?
C12 Ce1 C3 149.4(3) . . ?
C12 Ce1 C4 132.8(2) . . ?
C12 Ce1 C10 48.1(3) . . ?
C12 Ce1 C11 27.9(3) . . ?
C17 Ce1 P1 119.8(2) . . ?
C17 Ce1 P2 88.58(19) . . ?
C17 Ce1 C1 85.2(3) . . ?
C17 Ce1 C2 76.2(3) . . ?
C17 Ce1 C3 96.6(3) . . ?
C17 Ce1 C4 122.8(2) . . ?
C17 Ce1 C9 123.3(3) . . ?
C17 Ce1 C10 133.9(3) . . ?
C17 Ce1 C11 109.7(3) . . ?
C17 Ce1 C12 85.9(3) . . ?
C17 Ce1 C24 111.0(4) . . ?
C24 Ce1 P1 110.45(18) . . ?
C24 Ce1 P2 96.23(17) . . ?
C24 Ce1 C1 126.0(2) . . ?
C24 Ce1 C2 103.9(2) . . ?
C24 Ce1 C3 78.6(2) . . ?
C24 Ce1 C4 78.7(2) . . ?
C24 Ce1 C9 81.5(3) . . ?
C24 Ce1 C10 98.9(3) . . ?
C24 Ce1 C11 126.9(3) . . ?
C24 Ce1 C12 129.0(3) . . ?
P2 K1 C25 80.35(10) . . ?
P2 K1 C26 82.61(11) . . ?
P2 K1 C36A 88.68(18) . . ?
P2 K1 C35A 69.20(14) . . ?
P2 K1 C34A 71.30(14) . . ?
P2 K1 C33A 92.71(16) . . ?
P2 K1 C35B 131.8(3) . . ?
C18 K1 P2 79.06(10) . . ?
C18 K1 C19 25.19(5) . . ?
C18 K1 C20 44.46(7) . . ?
C18 K1 C25 89.25(12) . . ?
C18 K1 C30 77.68(14) . . ?
C18 K1 C27 128.13(13) . . ?
C18 K1 C26 112.74(13) . . ?
C18 K1 C32A 129.3(2) . . ?
C18 K1 C37A 153.6(2) . . ?
C18 K1 C36A 159.9(2) . . ?
C18 K1 C35A 136.8(2) . . ?
C18 K1 C34A 118.5(2) . . ?
C18 K1 C33A 115.11(19) . . ?
C18 K1 C37B 115.5(3) . . ?
C18 K1 C36B 110.1(3) . . ?
C18 K1 C35B 122.9(4) . . ?
C18 K1 C34B 146.5(4) . . ?
C19 K1 P2 102.41(12) . . ?
C19 K1 C25 83.95(13) . . ?
C19 K1 C30 64.92(13) . . ?
C19 K1 C27 112.58(14) . . ?
C19 K1 C26 106.57(13) . . ?
C19 K1 C32A 125.38(19) . . ?
C19 K1 C37A 143.1(2) . . ?
C19 K1 C36A 167.2(2) . . ?
C19 K1 C35A 158.9(2) . . ?
C19 K1 C34A 136.2(2) . . ?
C19 K1 C33A 122.95(19) . . ?
C19 K1 C36B 109.1(3) . . ?
C19 K1 C35B 111.4(3) . . ?
C19 K1 C34B 130.0(4) . . ?
C20 K1 P2 123.16(12) . . ?
C20 K1 C19 25.12(5) . . ?
C20 K1 C25 101.12(15) . . ?
C20 K1 C30 78.30(14) . . ?
C20 K1 C27 114.94(15) . . ?
C20 K1 C26 119.79(14) . . ?
C20 K1 C32A 101.19(18) . . ?
C20 K1 C37A 118.1(2) . . ?
C20 K1 C36A 142.1(2) . . ?
C20 K1 C35A 146.0(2) . . ?
C20 K1 C34A 124.4(2) . . ?
C20 K1 C33A 104.4(2) . . ?
C20 K1 C37B 107.1(3) . . ?
C20 K1 C36B 86.8(3) . . ?
C20 K1 C35B 86.3(3) . . ?
C20 K1 C34B 105.5(4) . . ?
C21 K1 P2 118.70(13) . . ?
C21 K1 C18 52.13(8) . . ?
C21 K1 C19 44.52(7) . . ?
C21 K1 C20 25.30(5) . . ?
C21 K1 C25 126.22(15) . . ?
C21 K1 C30 103.59(15) . . ?
C21 K1 C27 134.03(16) . . ?
C21 K1 C26 144.62(15) . . ?
C21 K1 C32A 81.62(19) . . ?
C21 K1 C37A 103.3(2) . . ?
C21 K1 C36A 124.19(19) . . ?
C21 K1 C35A 121.2(2) . . ?
C21 K1 C34A 99.1(2) . . ?
C21 K1 C33A 79.9(2) . . ?
C21 K1 C37B 82.5(3) . . ?
C21 K1 C36B 64.5(3) . . ?
C21 K1 C35B 71.1(4) . . ?
C21 K1 C34B 94.4(4) . . ?
C21 K1 C33B 113.3(3) . . ?
C22 K1 P2 94.14(13) . . ?
C22 K1 C18 44.94(8) . . ?
C22 K1 C19 52.12(8) . . ?
C22 K1 C20 44.79(8) . . ?
C22 K1 C21 25.57(5) . . ?
C22 K1 C23 25.65(6) . . ?
C22 K1 C25 133.69(13) . . ?
C22 K1 C30 117.04(13) . . ?
C22 K1 C29 116.38(15) . . ?
C22 K1 C27 159.19(15) . . ?
C22 K1 C26 157.39(13) . . ?
C22 K1 C32A 84.4(2) . . ?
C22 K1 C37A 108.9(2) . . ?
C22 K1 C36A 121.45(19) . . ?
C22 K1 C35A 108.0(2) . . ?
C22 K1 C34A 84.5(2) . . ?
C22 K1 C33A 72.38(18) . . ?
C22 K1 C37B 73.6(3) . . ?
C22 K1 C36B 65.2(3) . . ?
C22 K1 C35B 81.4(4) . . ?
C22 K1 C34B 105.4(4) . . ?
C22 K1 C33B 115.3(3) . . ?
C23 K1 P2 74.59(11) . . ?
C23 K1 C18 25.46(5) . . ?
C23 K1 C19 44.66(8) . . ?
C23 K1 C20 52.13(8) . . ?
C23 K1 C21 45.01(8) . . ?
C23 K1 C25 112.64(13) . . ?
C23 K1 C30 103.13(14) . . ?
C23 K1 C29 113.37(16) . . ?
C23 K1 C27 153.49(13) . . ?
C23 K1 C26 134.90(13) . . ?
C23 K1 C32A 107.2(2) . . ?
C23 K1 C37A 131.3(2) . . ?
C23 K1 C36A 135.5(2) . . ?
C23 K1 C35A 114.5(2) . . ?
C23 K1 C34A 93.8(2) . . ?
C23 K1 C33A 90.05(19) . . ?
C23 K1 C37B 90.2(3) . . ?
C23 K1 C36B 88.4(3) . . ?
C23 K1 C35B 106.8(4) . . ?
C23 K1 C34B 130.4(4) . . ?
C23 K1 C33B 134.6(3) . . ?
C25 K1 C35A 112.5(2) . . ?
C25 K1 C34A 134.2(2) . . ?
C30 K1 P2 98.52(11) . . ?
C30 K1 C25 23.8 . . ?
C30 K1 C26 42.34(6) . . ?
C30 K1 C36A 120.3(2) . . ?
C30 K1 C35A 134.2(2) . . ?
C30 K1 C34A 157.3(2) . . ?
C30 K1 C33A 164.54(19) . . ?
C30 K1 C35B 126.3(3) . . ?
C29 K1 P2 122.40(12) . . ?
C29 K1 C18 89.58(16) . . ?
C29 K1 C19 69.05(15) . . ?
C29 K1 C20 71.76(14) . . ?
C29 K1 C21 94.87(16) . . ?
C29 K1 C25 42.85(7) . . ?
C29 K1 C30 24.71(5) . . ?
C29 K1 C27 44.47(8) . . ?
C29 K1 C26 50.42(7) . . ?
C29 K1 C32A 117.08(19) . . ?
C29 K1 C37A 103.65(19) . . ?
C29 K1 C36A 110.5(2) . . ?
C29 K1 C35A 132.0(3) . . ?
C29 K1 C34A 151.6(2) . . ?
C29 K1 C33A 141.2(2) . . ?
C29 K1 C37B 143.7(3) . . ?
C29 K1 C36B 124.3(3) . . ?
C29 K1 C35B 101.7(3) . . ?
C29 K1 C34B 93.6(3) . . ?
C29 K1 C33B 107.0(3) . . ?
C28 K1 P2 126.10(13) . . ?
C28 K1 C18 115.20(16) . . ?
C28 K1 C19 93.51(16) . . ?
C28 K1 C20 90.47(16) . . ?
C28 K1 C21 108.69(17) . . ?
C28 K1 C22 133.86(17) . . ?
C28 K1 C23 138.16(16) . . ?
C28 K1 C25 50.31(7) . . ?
C28 K1 C30 44.00(8) . . ?
C28 K1 C29 25.67(6) . . ?
C28 K1 C27 25.38(6) . . ?
C28 K1 C26 43.53(7) . . ?
C28 K1 C32A 96.94(19) . . ?
C28 K1 C37A 79.37(18) . . ?
C28 K1 C36A 84.9(2) . . ?
C28 K1 C35A 107.1(2) . . ?
C28 K1 C34A 126.0(2) . . ?
C28 K1 C33A 120.54(19) . . ?
C28 K1 C32B 106.8(3) . . ?
C28 K1 C37B 122.2(3) . . ?
C28 K1 C36B 109.9(4) . . ?
C28 K1 C35B 85.8(4) . . ?
C28 K1 C34B 71.4(3) . . ?
C28 K1 C33B 81.5(3) . . ?
C27 K1 P2 103.83(13) . . ?
C27 K1 C25 42.55(6) . . ?
C27 K1 C30 50.49(7) . . ?
C27 K1 C26 24.3 . . ?
C27 K1 C32A 97.76(19) . . ?
C27 K1 C37A 74.56(18) . . ?
C27 K1 C36A 70.1(2) . . ?
C27 K1 C35A 88.5(2) . . ?
C27 K1 C34A 111.0(2) . . ?
C27 K1 C33A 116.42(18) . . ?
C27 K1 C36B 115.6(3) . . ?
C27 K1 C35B 94.0(4) . . ?
C27 K1 C34B 72.7(4) . . ?
C26 K1 C25 23.7 . . ?
C26 K1 C35A 91.9(2) . . ?
C26 K1 C34A 115.1(2) . . ?
C32A K1 P2 113.30(13) . . ?
C32A K1 C25 140.1(2) . . ?
C32A K1 C30 140.57(19) . . ?
C32A K1 C26 117.5(2) . . ?
C32A K1 C37A 24.50(6) . . ?
C32A K1 C36A 42.62(8) . . ?
C32A K1 C35A 49.02(8) . . ?
C32A K1 C34A 42.10(8) . . ?
C32A K1 C33A 24.20(6) . . ?
C37A K1 P2 111.07(16) . . ?
C37A K1 C25 116.02(19) . . ?
C37A K1 C30 122.51(18) . . ?
C37A K1 C26 93.06(19) . . ?
C37A K1 C36A 24.20(7) . . ?
C37A K1 C35A 42.09(9) . . ?
C37A K1 C34A 49.02(8) . . ?
C37A K1 C33A 42.62(8) . . ?
C36A K1 C25 104.47(19) . . ?
C36A K1 C26 80.96(18) . . ?
C36A K1 C35A 23.68(6) . . ?
C36A K1 C34A 41.67(8) . . ?
C34A K1 C35A 23.46(5) . . ?
C33A K1 C25 153.09(19) . . ?
C33A K1 C26 129.98(19) . . ?
C33A K1 C36A 49.07(8) . . ?
C33A K1 C35A 41.67(8) . . ?
C33A K1 C34A 23.68(6) . . ?
C32B K1 P2 83.2(3) . . ?
C32B K1 C18 137.1(3) . . ?
C32B K1 C19 150.2(3) . . ?
C32B K1 C20 130.6(3) . . ?
C32B K1 C21 107.0(3) . . ?
C32B K1 C22 98.6(3) . . ?
C32B K1 C23 111.9(3) . . ?
C32B K1 C25 125.8(3) . . ?
C32B K1 C30 143.9(3) . . ?
C32B K1 C29 132.4(3) . . ?
C32B K1 C27 93.9(3) . . ?
C32B K1 C26 103.1(3) . . ?
C32B K1 C37B 25.37(14) . . ?
C32B K1 C36B 43.9(2) . . ?
C32B K1 C35B 50.82(16) . . ?
C32B K1 C34B 44.15(18) . . ?
C32B K1 C33B 25.53(13) . . ?
C37B K1 P2 89.4(3) . . ?
C37B K1 C19 124.9(3) . . ?
C37B K1 C25 151.0(3) . . ?
C37B K1 C30 165.9(3) . . ?
C37B K1 C27 116.4(3) . . ?
C37B K1 C26 128.4(3) . . ?
C37B K1 C36B 24.63(15) . . ?
C37B K1 C35B 43.17(18) . . ?
C37B K1 C34B 50.91(16) . . ?
C36B K1 P2 112.5(3) . . ?
C36B K1 C25 158.1(3) . . ?
C36B K1 C30 148.9(3) . . ?
C36B K1 C26 136.6(3) . . ?
C36B K1 C35B 24.16(12) . . ?
C35B K1 C25 135.1(4) . . ?
C35B K1 C26 117.3(4) . . ?
C34B K1 P2 125.3(3) . . ?
C34B K1 C25 115.2(4) . . ?
C34B K1 C30 115.4(3) . . ?
C34B K1 C26 94.5(4) . . ?
C34B K1 C36B 42.97(16) . . ?
C34B K1 C35B 24.25(11) . . ?
C33B K1 P2 100.8(3) . . ?
C33B K1 C18 159.7(3) . . ?
C33B K1 C19 154.3(4) . . ?
C33B K1 C20 129.2(4) . . ?
C33B K1 C25 110.8(3) . . ?
C33B K1 C30 122.0(3) . . ?
C33B K1 C27 71.9(3) . . ?
C33B K1 C26 87.2(3) . . ?
C33B K1 C37B 44.49(17) . . ?
C33B K1 C36B 50.88(16) . . ?
C33B K1 C35B 43.36(16) . . ?
C33B K1 C34B 24.88(14) . . ?
C1 P1 Ce1 69.1(3) . . ?
C1 P1 C4 90.8(3) . . ?
C4 P1 Ce1 70.1(2) . . ?
Ce1 P2 K1 89.46(5) . . ?
C9 P2 Ce1 68.6(4) . . ?
C9 P2 K1 120.1(4) . . ?
C12 P2 Ce1 68.9(3) . . ?
C12 P2 K1 133.9(3) . . ?
C12 P2 C9 90.1(4) . . ?
P1 C1 Ce1 76.2(3) . . ?
C2 C1 Ce1 79.1(5) . . ?
C2 C1 P1 112.2(7) . . ?
C2 C1 C5 123.3(8) . . ?
C5 C1 Ce1 116.5(5) . . ?
C5 C1 P1 124.3(7) . . ?
C1 C2 Ce1 72.8(4) . . ?
C1 C2 C3 112.1(8) . . ?
C1 C2 C6 124.5(8) . . ?
C3 C2 Ce1 76.5(5) . . ?
C3 C2 C6 122.9(9) . . ?
C6 C2 Ce1 124.8(6) . . ?
C2 C3 Ce1 75.4(5) . . ?
C2 C3 C7 121.9(9) . . ?
C4 C3 Ce1 73.7(4) . . ?
C4 C3 C2 112.4(8) . . ?
C4 C3 C7 125.6(9) . . ?
C7 C3 Ce1 122.6(6) . . ?
P1 C4 Ce1 75.1(3) . . ?
C3 C4 Ce1 78.6(5) . . ?
C3 C4 P1 112.3(7) . . ?
C3 C4 C8 124.4(8) . . ?
C8 C4 Ce1 117.8(6) . . ?
C8 C4 P1 123.1(7) . . ?
C1 C5 H5A 109.5 . . ?
C1 C5 H5B 109.5 . . ?
C1 C5 H5C 109.5 . . ?
H5A C5 H5B 109.5 . . ?
H5A C5 H5C 109.5 . . ?
H5B C5 H5C 109.5 . . ?
C2 C6 H6A 109.5 . . ?
C2 C6 H6B 109.5 . . ?
C2 C6 H6C 109.5 . . ?
H6A C6 H6B 109.5 . . ?
H6A C6 H6C 109.5 . . ?
H6B C6 H6C 109.5 . . ?
C3 C7 H7A 109.5 . . ?
C3 C7 H7B 109.5 . . ?
C3 C7 H7C 109.5 . . ?
H7A C7 H7B 109.5 . . ?
H7A C7 H7C 109.5 . . ?
H7B C7 H7C 109.5 . . ?
C4 C8 H8A 109.5 . . ?
C4 C8 H8B 109.5 . . ?
C4 C8 H8C 109.5 . . ?
H8A C8 H8B 109.5 . . ?
H8A C8 H8C 109.5 . . ?
H8B C8 H8C 109.5 . . ?
P2 C9 Ce1 76.6(4) . . ?
C10 C9 Ce1 76.4(6) . . ?
C10 C9 P2 112.8(9) . . ?
C10 C9 C13 123.9(10) . . ?
C13 C9 Ce1 122.9(7) . . ?
C13 C9 P2 122.5(8) . . ?
C9 C10 Ce1 75.8(6) . . ?
C9 C10 C11 111.9(10) . . ?
C9 C10 C14 123.5(10) . . ?
C11 C10 Ce1 76.2(5) . . ?
C11 C10 C14 124.3(11) . . ?
C14 C10 Ce1 120.4(6) . . ?
C10 C11 Ce1 75.2(5) . . ?
C10 C11 C15 124.6(10) . . ?
C12 C11 Ce1 75.3(5) . . ?
C12 C11 C10 112.5(10) . . ?
C12 C11 C15 122.7(10) . . ?
C15 C11 Ce1 122.1(6) . . ?
P2 C12 Ce1 76.8(4) . . ?
C11 C12 Ce1 76.8(5) . . ?
C11 C12 P2 112.7(8) . . ?
C11 C12 C16 121.8(9) . . ?
C16 C12 Ce1 118.3(7) . . ?
C16 C12 P2 125.4(7) . . ?
C9 C13 H13A 109.5 . . ?
C9 C13 H13B 109.5 . . ?
C9 C13 H13C 109.5 . . ?
H13A C13 H13B 109.5 . . ?
H13A C13 H13C 109.5 . . ?
H13B C13 H13C 109.5 . . ?
C10 C14 H14A 109.5 . . ?
C10 C14 H14B 109.5 . . ?
C10 C14 H14C 109.5 . . ?
H14A C14 H14B 109.5 . . ?
H14A C14 H14C 109.5 . . ?
H14B C14 H14C 109.5 . . ?
C11 C15 H15A 109.5 . . ?
C11 C15 H15B 109.5 . . ?
C11 C15 H15C 109.5 . . ?
H15A C15 H15B 109.5 . . ?
H15A C15 H15C 109.5 . . ?
H15B C15 H15C 109.5 . . ?
C12 C16 H16A 109.5 . . ?
C12 C16 H16B 109.5 . . ?
C12 C16 H16C 109.5 . . ?
H16A C16 H16B 109.5 . . ?
H16A C16 H16C 109.5 . . ?
H16B C16 H16C 109.5 . . ?
Ce1 C17 H17A 105.3 . . ?
Ce1 C17 H17B 105.3 . . ?
H17A C17 H17B 106.0 . . ?
C18 C17 Ce1 128.1(6) . . ?
C18 C17 H17A 105.3 . . ?
C18 C17 H17B 105.3 . . ?
C17 C18 K1 113.7(5) . . ?
C19 C18 K1 78.5(2) . . ?
C19 C18 C17 119.2(5) . . ?
C19 C18 C23 120.0 . . ?
C23 C18 K1 75.8(2) . . ?
C23 C18 C17 120.7(5) . . ?
K1 C19 H19 117.4 . . ?
C18 C19 K1 76.3(2) . . ?
C18 C19 H19 120.0 . . ?
C20 C19 K1 77.1(2) . . ?
C20 C19 C18 120.0 . . ?
C20 C19 H19 120.0 . . ?
K1 C20 H20 117.1 . . ?
C19 C20 K1 77.8(2) . . ?
C19 C20 H20 120.0 . . ?
C19 C20 C21 120.0 . . ?
C21 C20 K1 75.9(2) . . ?
C21 C20 H20 120.0 . . ?
K1 C21 H21 115.7 . . ?
C20 C21 K1 78.8(2) . . ?
C20 C21 H21 120.0 . . ?
C22 C21 K1 76.1(2) . . ?
C22 C21 C20 120.0 . . ?
C22 C21 H21 120.0 . . ?
K1 C22 H22 114.7 . . ?
C21 C22 K1 78.4(2) . . ?
C21 C22 H22 120.0 . . ?
C21 C22 C23 120.0 . . ?
C23 C22 K1 77.5(2) . . ?
C23 C22 H22 120.0 . . ?
K1 C23 H23 115.0 . . ?
C18 C23 K1 78.8(2) . . ?
C18 C23 H23 120.0 . . ?
C22 C23 K1 76.8(2) . . ?
C22 C23 C18 120.0 . . ?
C22 C23 H23 120.0 . . ?
Ce1 C24 H24A 108.6 . . ?
Ce1 C24 H24B 108.6 . . ?
H24A C24 H24B 107.6 . . ?
C25 C24 Ce1 114.6(6) . . ?
C25 C24 H24A 108.6 . . ?
C25 C24 H24B 108.6 . . ?
C24 C25 K1 121.0(5) . . ?
C30 C25 K1 74.0(2) . . ?
C30 C25 C24 119.9(5) . . ?
C30 C25 C26 120.0 . . ?
C26 C25 K1 76.3(2) . . ?
C26 C25 C24 120.1(5) . . ?
K1 C30 H30 117.1 . . ?
C25 C30 K1 82.1(2) . . ?
C25 C30 H30 120.0 . . ?
C25 C30 C29 120.0 . . ?
C29 C30 K1 71.4(2) . . ?
C29 C30 H30 120.0 . . ?
K1 C29 H29 111.3 . . ?
C30 C29 K1 83.9(2) . . ?
C30 C29 H29 120.0 . . ?
C28 C29 K1 75.1(2) . . ?
C28 C29 C30 120.0 . . ?
C28 C29 H29 120.0 . . ?
K1 C28 H28 109.4 . . ?
C29 C28 K1 79.2(2) . . ?
C29 C28 H28 120.0 . . ?
C27 C28 K1 81.6(2) . . ?
C27 C28 C29 120.0 . . ?
C27 C28 H28 120.0 . . ?
K1 C27 H27 113.4 . . ?
C28 C27 K1 73.0(2) . . ?
C28 C27 H27 120.0 . . ?
C28 C27 C26 120.0 . . ?
C26 C27 K1 84.0(2) . . ?
C26 C27 H27 120.0 . . ?
K1 C26 H26 119.1 . . ?
C25 C26 K1 80.0(2) . . ?
C25 C26 H26 120.0 . . ?
C27 C26 K1 71.7(2) . . ?
C27 C26 C25 120.0 . . ?
C27 C26 H26 120.0 . . ?
H31A C31A H31B 109.5 . . ?
H31A C31A H31C 109.5 . . ?
H31B C31A H31C 109.5 . . ?
C32A C31A H31A 109.5 . . ?
C32A C31A H31B 109.5 . . ?
C32A C31A H31C 109.5 . . ?
C31A C32A K1 111.2(7) . . ?
C37A C32A K1 77.8(3) . . ?
C37A C32A C31A 119.7(7) . . ?
C37A C32A C33A 120.0 . . ?
C33A C32A K1 80.8(3) . . ?
C33A C32A C31A 120.3(7) . . ?
K1 C37A H37A 111.8 . . ?
C32A C37A K1 77.7(3) . . ?
C32A C37A H37A 120.0 . . ?
C36A C37A K1 80.8(3) . . ?
C36A C37A C32A 120.0 . . ?
C36A C37A H37A 120.0 . . ?
K1 C36A H36A 114.5 . . ?
C37A C36A K1 75.0(3) . . ?
C37A C36A H36A 120.0 . . ?
C35A C36A K1 81.0(3) . . ?
C35A C36A C37A 120.0 . . ?
C35A C36A H36A 120.0 . . ?
K1 C35A H35A 117.2 . . ?
C36A C35A K1 75.3(3) . . ?
C36A C35A H35A 120.0 . . ?
C34A C35A K1 78.3(3) . . ?
C34A C35A C36A 120.0 . . ?
C34A C35A H35A 120.0 . . ?
K1 C34A H34A 117.2 . . ?
C35A C34A K1 78.3(3) . . ?
C35A C34A H34A 120.0 . . ?
C35A C34A C33A 120.0 . . ?
C33A C34A K1 75.3(3) . . ?
C33A C34A H34A 120.0 . . ?
K1 C33A H33A 114.5 . . ?
C32A C33A K1 75.0(3) . . ?
C32A C33A H33A 120.0 . . ?
C34A C33A K1 81.0(3) . . ?
C34A C33A C32A 120.0 . . ?
C34A C33A H33A 120.0 . . ?
H31D C31B H31E 109.5 . . ?
H31D C31B H31F 109.5 . . ?
H31E C31B H31F 109.5 . . ?
C32B C31B H31D 109.5 . . ?
C32B C31B H31E 109.5 . . ?
C32B C31B H31F 109.5 . . ?
C31B C32B K1 111.6(13) . . ?
C37B C32B K1 80.2(7) . . ?
C37B C32B C31B 119.6(9) . . ?
C37B C32B C33B 120.0 . . ?
C33B C32B K1 78.8(7) . . ?
C33B C32B C31B 120.4(9) . . ?
K1 C37B H37B 114.1 . . ?
C32B C37B K1 74.5(7) . . ?
C32B C37B H37B 120.0 . . ?
C32B C37B C36B 120.0 . . ?
C36B C37B K1 82.0(5) . . ?
C36B C37B H37B 120.0 . . ?
K1 C36B H36B 118.0 . . ?
C37B C36B K1 73.4(5) . . ?
C37B C36B H36B 120.0 . . ?
C37B C36B C35B 120.0 . . ?
C35B C36B K1 79.4(6) . . ?
C35B C36B H36B 120.0 . . ?
K1 C35B H35B 119.4 . . ?
C36B C35B K1 76.5(7) . . ?
C36B C35B H35B 120.0 . . ?
C34B C35B K1 75.2(7) . . ?
C34B C35B C36B 120.0 . . ?
C34B C35B H35B 120.0 . . ?
K1 C34B H34B 116.8 . . ?
C35B C34B K1 80.6(7) . . ?
C35B C34B H34B 120.0 . . ?
C35B C34B C33B 120.0 . . ?
C33B C34B K1 73.3(5) . . ?
C33B C34B H34B 120.0 . . ?
K1 C33B H33B 112.9 . . ?
C32B C33B K1 75.7(7) . . ?
C32B C33B H33B 120.0 . . ?
C34B C33B K1 81.9(5) . . ?
C34B C33B C32B 120.0 . . ?
C34B C33B H33B 120.0 . . ?

loop_
_geom_bond_atom_site_label_1
_geom_bond_atom_site_label_2
_geom_bond_distance
_geom_bond_site_symmetry_2
_geom_bond_publ_flag
Ce1 P1 2.9863(14) . ?
Ce1 P2 3.0197(16) . ?
Ce1 C1 2.872(8) . ?
Ce1 C2 2.952(7) . ?
Ce1 C3 2.966(8) . ?
Ce1 C4 2.905(7) . ?
Ce1 C9 2.889(11) . ?
Ce1 C10 2.897(9) . ?
Ce1 C11 2.911(8) . ?
Ce1 C12 2.892(10) . ?
Ce1 C17 2.619(8) . ?
Ce1 C24 2.631(10) . ?
K1 P2 3.313(2) . ?
K1 C18 3.172(7) . ?
K1 C19 3.200(7) . ?
K1 C20 3.192(7) . ?
K1 C21 3.155(7) . ?
K1 C22 3.126(7) . ?
K1 C23 3.135(7) . ?
K1 C25 3.407(6) . ?
K1 C30 3.306(7) . ?
K1 C29 3.152(7) . ?
K1 C28 3.101(8) . ?
K1 C27 3.208(7) . ?
K1 C26 3.360(6) . ?
K1 C32A 3.275(8) . ?
K1 C37A 3.275(9) . ?
K1 C36A 3.348(10) . ?
K1 C35A 3.418(9) . ?
K1 C34A 3.418(9) . ?
K1 C33A 3.347(10) . ?
K1 C32B 3.125(17) . ?
K1 C37B 3.20(2) . ?
K1 C36B 3.30(2) . ?
K1 C35B 3.338(16) . ?
K1 C34B 3.271(18) . ?
K1 C33B 3.164(19) . ?
P1 C1 1.754(9) . ?
P1 C4 1.765(9) . ?
P2 C9 1.771(12) . ?
P2 C12 1.747(11) . ?
C1 C2 1.418(12) . ?
C1 C5 1.514(14) . ?
C2 C3 1.438(10) . ?
C2 C6 1.505(12) . ?
C3 C4 1.404(12) . ?
C3 C7 1.492(12) . ?
C4 C8 1.484(13) . ?
C5 H5A 0.9800 . ?
C5 H5B 0.9800 . ?
C5 H5C 0.9800 . ?
C6 H6A 0.9800 . ?
C6 H6B 0.9800 . ?
C6 H6C 0.9800 . ?
C7 H7A 0.9800 . ?
C7 H7B 0.9800 . ?
C7 H7C 0.9800 . ?
C8 H8A 0.9800 . ?
C8 H8B 0.9800 . ?
C8 H8C 0.9800 . ?
C9 C10 1.388(14) . ?
C9 C13 1.511(16) . ?
C10 C11 1.437(11) . ?
C10 C14 1.496(14) . ?
C11 C12 1.401(14) . ?
C11 C15 1.497(15) . ?
C12 C16 1.528(16) . ?
C13 H13A 0.9800 . ?
C13 H13B 0.9800 . ?
C13 H13C 0.9800 . ?
C14 H14A 0.9800 . ?
C14 H14B 0.9800 . ?
C14 H14C 0.9800 . ?
C15 H15A 0.9800 . ?
C15 H15B 0.9800 . ?
C15 H15C 0.9800 . ?
C16 H16A 0.9800 . ?
C16 H16B 0.9800 . ?
C16 H16C 0.9800 . ?
C17 H17A 0.9900 . ?
C17 H17B 0.9900 . ?
C17 C18 1.487(8) . ?
C18 C19 1.3900 . ?
C18 C23 1.3900 . ?
C19 H19 0.9500 . ?
C19 C20 1.3900 . ?
C20 H20 0.9500 . ?
C20 C21 1.3900 . ?
C21 H21 0.9500 . ?
C21 C22 1.3900 . ?
C22 H22 0.9500 . ?
C22 C23 1.3900 . ?
C23 H23 0.9500 . ?
C24 H24A 0.9900 . ?
C24 H24B 0.9900 . ?
C24 C25 1.513(8) . ?
C25 C30 1.3900 . ?
C25 C26 1.3900 . ?
C30 H30 0.9500 . ?
C30 C29 1.3900 . ?
C29 H29 0.9500 . ?
C29 C28 1.3900 . ?
C28 H28 0.9500 . ?
C28 C27 1.3900 . ?
C27 H27 0.9500 . ?
C27 C26 1.3900 . ?
C26 H26 0.9500 . ?
C31A H31A 0.9800 . ?
C31A H31B 0.9800 . ?
C31A H31C 0.9800 . ?
C31A C32A 1.508(14) . ?
C32A C37A 1.3900 . ?
C32A C33A 1.3900 . ?
C37A H37A 0.9500 . ?
C37A C36A 1.3900 . ?
C36A H36A 0.9500 . ?
C36A C35A 1.3900 . ?
C35A H35A 0.9500 . ?
C35A C34A 1.3900 . ?
C34A H34A 0.9500 . ?
C34A C33A 1.3900 . ?
C33A H33A 0.9500 . ?
C31B H31D 0.9800 . ?
C31B H31E 0.9800 . ?
C31B H31F 0.9800 . ?
C31B C32B 1.52(2) . ?
C32B C37B 1.3900 . ?
C32B C33B 1.3900 . ?
C37B H37B 0.9500 . ?
C37B C36B 1.3900 . ?
C36B H36B 0.9500 . ?
C36B C35B 1.3900 . ?
C35B H35B 0.9500 . ?
C35B C34B 1.3900 . ?
C34B H34B 0.9500 . ?
C34B C33B 1.3900 . ?
C33B H33B 0.9500 . ?

loop_
_geom_torsion_atom_site_label_1
_geom_torsion_atom_site_label_2
_geom_torsion_atom_site_label_3
_geom_torsion_atom_site_label_4
_geom_torsion
_geom_torsion_site_symmetry_1
_geom_torsion_site_symmetry_2
_geom_torsion_site_symmetry_3
_geom_torsion_site_symmetry_4
_geom_torsion_publ_flag
Ce1 P1 C1 C2 71.8(6) . . . . ?
Ce1 P1 C1 C5 -112.9(7) . . . . ?
Ce1 P1 C4 C3 -70.7(6) . . . . ?
Ce1 P1 C4 C8 113.8(7) . . . . ?
Ce1 P2 C9 C10 -68.8(7) . . . . ?
Ce1 P2 C9 C13 120.7(9) . . . . ?
Ce1 P2 C12 C11 69.4(6) . . . . ?
Ce1 P2 C12 C16 -115.5(9) . . . . ?
Ce1 C1 C2 C3 67.1(7) . . . . ?
Ce1 C1 C2 C6 -120.8(8) . . . . ?
Ce1 C2 C3 C4 65.2(7) . . . . ?
Ce1 C2 C3 C7 -119.6(9) . . . . ?
Ce1 C3 C4 P1 68.5(4) . . . . ?
Ce1 C3 C4 C8 -116.1(8) . . . . ?
Ce1 C9 C10 C11 -68.5(7) . . . . ?
Ce1 C9 C10 C14 117.2(9) . . . . ?
Ce1 C10 C11 C12 -66.8(7) . . . . ?
Ce1 C10 C11 C15 119.0(9) . . . . ?
Ce1 C11 C12 P2 -69.4(5) . . . . ?
Ce1 C11 C12 C16 115.2(9) . . . . ?
Ce1 C17 C18 K1 2.9(8) . . . . ?
Ce1 C17 C18 C19 92.8(7) . . . . ?
Ce1 C17 C18 C23 -84.1(8) . . . . ?
Ce1 C24 C25 K1 16.7(6) . . . . ?
Ce1 C24 C25 C30 -71.9(6) . . . . ?
Ce1 C24 C25 C26 108.3(6) . . . . ?
K1 P2 C9 Ce1 -76.2(3) . . . . ?
K1 P2 C9 C10 -145.0(6) . . . . ?
K1 P2 C9 C13 44.5(10) . . . . ?
K1 P2 C12 Ce1 67.3(4) . . . . ?
K1 P2 C12 C11 136.6(5) . . . . ?
K1 P2 C12 C16 -48.2(10) . . . . ?
K1 C18 C19 C20 -66.0(2) . . . . ?
K1 C18 C23 C22 67.5(2) . . . . ?
K1 C19 C20 C21 -65.6(2) . . . . ?
K1 C20 C21 C22 -66.6(2) . . . . ?
K1 C21 C22 C23 -68.1(2) . . . . ?
K1 C22 C23 C18 -68.5(2) . . . . ?
K1 C25 C30 C29 63.2(2) . . . . ?
K1 C25 C26 C27 -62.1(2) . . . . ?
K1 C30 C29 C28 68.9(2) . . . . ?
K1 C29 C28 C27 73.7(2) . . . . ?
K1 C28 C27 C26 72.3(2) . . . . ?
K1 C27 C26 C25 66.4(2) . . . . ?
K1 C32A C37A C36A -71.7(3) . . . . ?
K1 C32A C33A C34A 70.0(3) . . . . ?
K1 C37A C36A C35A -70.0(3) . . . . ?
K1 C36A C35A C34A -66.8(3) . . . . ?
K1 C35A C34A C33A -65.2(3) . . . . ?
K1 C34A C33A C32A -66.8(3) . . . . ?
K1 C32B C37B C36B -70.8(6) . . . . ?
K1 C32B C33B C34B 71.6(6) . . . . ?
K1 C37B C36B C35B -66.8(7) . . . . ?
K1 C36B C35B C34B -63.7(6) . . . . ?
K1 C35B C34B C33B -64.3(6) . . . . ?
K1 C34B C33B C32B -68.2(7) . . . . ?
P1 C1 C2 Ce1 -70.0(4) . . . . ?
P1 C1 C2 C3 -2.9(10) . . . . ?
P1 C1 C2 C6 169.2(7) . . . . ?
P2 C9 C10 Ce1 68.9(6) . . . . ?
P2 C9 C10 C11 0.4(11) . . . . ?
P2 C9 C10 C14 -173.8(7) . . . . ?
C1 P1 C4 Ce1 67.3(3) . . . . ?
C1 P1 C4 C3 -3.4(6) . . . . ?
C1 P1 C4 C8 -178.9(8) . . . . ?
C1 C2 C3 Ce1 -64.8(7) . . . . ?
C1 C2 C3 C4 0.3(12) . . . . ?
C1 C2 C3 C7 175.6(7) . . . . ?
C2 C3 C4 Ce1 -66.2(7) . . . . ?
C2 C3 C4 P1 2.4(10) . . . . ?
C2 C3 C4 C8 177.8(8) . . . . ?
C4 P1 C1 Ce1 -68.2(3) . . . . ?
C4 P1 C1 C2 3.6(6) . . . . ?
C4 P1 C1 C5 178.9(8) . . . . ?
C5 C1 C2 Ce1 114.7(8) . . . . ?
C5 C1 C2 C3 -178.3(8) . . . . ?
C5 C1 C2 C6 -6.1(13) . . . . ?
C6 C2 C3 Ce1 122.9(9) . . . . ?
C6 C2 C3 C4 -171.9(7) . . . . ?
C6 C2 C3 C7 3.3(16) . . . . ?
C7 C3 C4 Ce1 118.8(9) . . . . ?
C7 C3 C4 P1 -172.6(7) . . . . ?
C7 C3 C4 C8 2.8(14) . . . . ?
C9 P2 C12 Ce1 -66.9(4) . . . . ?
C9 P2 C12 C11 2.5(6) . . . . ?
C9 P2 C12 C16 177.6(10) . . . . ?
C9 C10 C11 Ce1 68.2(7) . . . . ?
C9 C10 C11 C12 1.4(13) . . . . ?
C9 C10 C11 C15 -172.7(8) . . . . ?
C10 C11 C12 Ce1 66.7(7) . . . . ?
C10 C11 C12 P2 -2.7(10) . . . . ?
C10 C11 C12 C16 -178.0(9) . . . . ?
C12 P2 C9 Ce1 67.2(3) . . . . ?
C12 P2 C9 C10 -1.6(7) . . . . ?
C12 P2 C9 C13 -172.1(10) . . . . ?
C13 C9 C10 Ce1 -120.7(10) . . . . ?
C13 C9 C10 C11 170.8(9) . . . . ?
C13 C9 C10 C14 -3.5(16) . . . . ?
C14 C10 C11 Ce1 -117.5(9) . . . . ?
C14 C10 C11 C12 175.6(8) . . . . ?
C14 C10 C11 C15 1.5(16) . . . . ?
C15 C11 C12 Ce1 -119.0(8) . . . . ?
C15 C11 C12 P2 171.6(7) . . . . ?
C15 C11 C12 C16 -3.8(14) . . . . ?
C17 C18 C19 K1 -110.9(6) . . . . ?
C17 C18 C19 C20 -176.9(7) . . . . ?
C17 C18 C23 K1 109.4(6) . . . . ?
C17 C18 C23 C22 176.9(7) . . . . ?
C18 C19 C20 K1 65.6(2) . . . . ?
C18 C19 C20 C21 0.0 . . . . ?
C19 C18 C23 K1 -67.5(2) . . . . ?
C19 C18 C23 C22 0.0 . . . . ?
C19 C20 C21 K1 66.6(2) . . . . ?
C19 C20 C21 C22 0.0 . . . . ?
C20 C21 C22 K1 68.1(2) . . . . ?
C20 C21 C22 C23 0.0 . . . . ?
C21 C22 C23 K1 68.5(2) . . . . ?
C21 C22 C23 C18 0.0 . . . . ?
C23 C18 C19 K1 66.0(2) . . . . ?
C23 C18 C19 C20 0.0 . . . . ?
C24 C25 C30 K1 117.0(6) . . . . ?
C24 C25 C30 C29 -179.8(7) . . . . ?
C24 C25 C26 K1 -118.1(6) . . . . ?
C24 C25 C26 C27 179.8(7) . . . . ?
C25 C30 C29 K1 -68.9(2) . . . . ?
C25 C30 C29 C28 0.0 . . . . ?
C30 C25 C26 K1 62.1(2) . . . . ?
C30 C25 C26 C27 0.0 . . . . ?
C30 C29 C28 K1 -73.7(2) . . . . ?
C30 C29 C28 C27 0.0 . . . . ?
C29 C28 C27 K1 -72.3(2) . . . . ?
C29 C28 C27 C26 0.0 . . . . ?
C28 C27 C26 K1 -66.4(2) . . . . ?
C28 C27 C26 C25 0.0 . . . . ?
C26 C25 C30 K1 -63.2(2) . . . . ?
C26 C25 C30 C29 0.0 . . . . ?
C31A C32A C37A K1 -107.6(8) . . . . ?
C31A C32A C37A C36A -179.3(9) . . . . ?
C31A C32A C33A K1 109.3(8) . . . . ?
C31A C32A C33A C34A 179.3(9) . . . . ?
C32A C37A C36A K1 70.0(3) . . . . ?
C32A C37A C36A C35A 0.0 . . . . ?
C37A C32A C33A K1 -70.0(3) . . . . ?
C37A C32A C33A C34A 0.0 . . . . ?
C37A C36A C35A K1 66.8(3) . . . . ?
C37A C36A C35A C34A 0.0 . . . . ?
C36A C35A C34A K1 65.2(3) . . . . ?
C36A C35A C34A C33A 0.0 . . . . ?
C35A C34A C33A K1 66.8(3) . . . . ?
C35A C34A C33A C32A 0.0 . . . . ?
C33A C32A C37A K1 71.7(3) . . . . ?
C33A C32A C37A C36A 0.0 . . . . ?
C31B C32B C37B K1 -109.3(16) . . . . ?
C31B C32B C37B C36B 179.8(18) . . . . ?
C31B C32B C33B K1 108.6(17) . . . . ?
C31B C32B C33B C34B -179.8(18) . . . . ?
C32B C37B C36B K1 66.8(7) . . . . ?
C32B C37B C36B C35B 0.0 . . . . ?
C37B C32B C33B K1 -71.6(6) . . . . ?
C37B C32B C33B C34B 0.0 . . . . ?
C37B C36B C35B K1 63.7(6) . . . . ?
C37B C36B C35B C34B 0.0 . . . . ?
C36B C35B C34B K1 64.3(5) . . . . ?
C36B C35B C34B C33B 0.0 . . . . ?
C35B C34B C33B K1 68.2(7) . . . . ?
C35B C34B C33B C32B 0.0 . . . . ?
C33B C32B C37B K1 70.8(6) . . . . ?
C33B C32B C37B C36B 0.0 . . . . ?

loop_
_twin_individual_id
_twin_individual_mass_fraction_refined
1 0.71827
2 0.28173
